data_7239395
loop_
_publ_author_name
'Wu, Tao'
'Zhang, Xiao-Peng'
'You, Xiao-Zeng'

_publ_section_title
;
 Stereo-chemical analysis of racemization of a chiral bipyridine
;
_journal_issue 48
_journal_name_full 'RSC Advances'
_journal_page_first 26047
_journal_paper_doi 10.1039/c3ra45645e
_journal_volume 3
_journal_year 2013
_chemical_formula_moiety 'C27 H24 N2 O8'
_chemical_formula_sum 'C27 H24 N2 O8'
_chemical_formula_weight 504.48
_space_group_IT_number 2
_space_group_name_Hall '-P 1'
_space_group_name_H-M_alt 'P -1'
_symmetry_cell_setting triclinic
_symmetry_space_group_name_H-M 'P -1'
_atom_sites_solution_hydrogens geom
_atom_sites_solution_primary direct
_atom_sites_solution_secondary difmap
_audit_creation_method SHELXL-97
_cell_angle_alpha 81.460(4)
_cell_angle_beta 87.501(4)
_cell_angle_gamma 82.960(4)
_cell_formula_units_Z 2
_cell_length_a 7.2917(15)
_cell_length_b 10.673(2)
_cell_length_c 15.371(3)
_cell_measurement_reflns_used 2627
_cell_measurement_temperature 291(2)
_cell_measurement_theta_max 28.053
_cell_measurement_theta_min 2.515
_cell_volume 1173.7(4)
_computing_cell_refinement SMART
_computing_data_collection SMART,(Bruker,2000)
_computing_data_reduction SAINT,(Bruker,2000)
_computing_molecular_graphics SHELXTL
_computing_publication_material SHELXTL
_computing_structure_refinement 'SHELXL-97 (Sheldrick, 1997)'
_computing_structure_solution 'SHELXS-97 (Sheldrick, 1990)'
_diffrn_ambient_temperature 291(2)
_diffrn_measured_fraction_theta_full 0.976
_diffrn_measured_fraction_theta_max 0.976
_diffrn_measurement_device_type 'Bruker Smart Aepex CCD'
_diffrn_measurement_method 'phi and omega scans'
_diffrn_radiation_monochromator graphite
_diffrn_radiation_source 'fine-focus sealed tube'
_diffrn_radiation_type MoK\a
_diffrn_radiation_wavelength 0.71073
_diffrn_reflns_av_R_equivalents 0.0406
_diffrn_reflns_av_sigmaI/netI 0.0443
_diffrn_reflns_limit_h_max 8
_diffrn_reflns_limit_h_min -8
_diffrn_reflns_limit_k_max 12
_diffrn_reflns_limit_k_min -12
_diffrn_reflns_limit_l_max 18
_diffrn_reflns_limit_l_min -18
_diffrn_reflns_number 5825
_diffrn_reflns_theta_full 25.00
_diffrn_reflns_theta_max 25.00
_diffrn_reflns_theta_min 1.94
_exptl_absorpt_coefficient_mu 0.106
_exptl_absorpt_correction_T_max 0.9894
_exptl_absorpt_correction_T_min 0.9873
_exptl_absorpt_correction_type multi-scan
_exptl_absorpt_process_details SADABS,Bruker,2000
_exptl_crystal_colour colourless
_exptl_crystal_density_diffrn 1.428
_exptl_crystal_density_method 'not measured'
_exptl_crystal_description block
_exptl_crystal_F_000 528
_exptl_crystal_size_max 0.12
_exptl_crystal_size_mid 0.11
_exptl_crystal_size_min 0.10
_refine_diff_density_max 0.464
_refine_diff_density_min -0.296
_refine_diff_density_rms 0.060
_refine_ls_extinction_method none
_refine_ls_goodness_of_fit_ref 1.222
_refine_ls_hydrogen_treatment constr
_refine_ls_matrix_type full
_refine_ls_number_parameters 336
_refine_ls_number_reflns 4041
_refine_ls_number_restraints 0
_refine_ls_restrained_S_all 1.222
_refine_ls_R_factor_all 0.0864
_refine_ls_R_factor_gt 0.0766
_refine_ls_shift/su_max 0.000
_refine_ls_shift/su_mean 0.000
_refine_ls_structure_factor_coef Fsqd
_refine_ls_weighting_details 'calc w=1/[\s^2^(Fo^2^)+(0.0430P)^2^+1.7253P] where P=(Fo^2^+2Fc^2^)/3'
_refine_ls_weighting_scheme calc
_refine_ls_wR_factor_gt 0.1765
_refine_ls_wR_factor_ref 0.1800
_reflns_number_gt 3395
_reflns_number_total 4041
_reflns_threshold_expression >2sigma(I)
_cod_data_source_file c3ra45645e.txt
_cod_data_source_block 100618am
_cod_depositor_comments
;
The following automatic conversions were performed:

data item '_symmetry_cell_setting' value 'Triclinic' was changed to
'triclinic' in accordance with the
/home/saulius/struct/COD-crude-data/automatic-downloads/DataCite-retrospective/RSC/depositions/lib/dictionaries/cif_core.dic
dictionary named 'cif_core.dic' version 2.4.2 last updated on
2011-04-26.

Automatic conversion script
Id: cif_fix_values 6909 2019-04-08 15:41:33Z antanas 
;
_cod_original_sg_symbol_H-M 'P-1   '
_cod_database_code 7239395

loop_
_symmetry_equiv_pos_as_xyz
'x, y, z'
'-x, -y, -z'

loop_
_atom_site_label
_atom_site_type_symbol
_atom_site_fract_x
_atom_site_fract_y
_atom_site_fract_z
_atom_site_U_iso_or_equiv
_atom_site_adp_type
_atom_site_occupancy
_atom_site_symmetry_multiplicity
_atom_site_calc_flag
_atom_site_refinement_flags
O3 O 0.5176(4) 0.8100(3) 0.21473(17) 0.0508(7) Uani 1 1 d .
O8 O 1.1997(4) 0.6077(2) 0.28705(16) 0.0405(7) Uani 1 1 d .
C2 C 0.4601(4) 0.9086(3) 0.0718(2) 0.0253(7) Uani 1 1 d .
C1 C 0.6409(4) 0.9139(3) 0.0393(2) 0.0264(7) Uani 1 1 d .
C3 C 0.3212(4) 0.9961(3) 0.0314(2) 0.0290(7) Uani 1 1 d .
H3 H 0.1999 0.9940 0.0524 0.035 Uiso 1 1 calc R
C4 C 0.7967(5) 0.8173(3) 0.0756(2) 0.0306(8) Uani 1 1 d .
C5 C 0.4156(4) 0.8177(3) 0.1521(2) 0.0293(8) Uani 1 1 d .
C6 C 0.8539(4) 0.5664(3) 0.4505(2) 0.0257(7) Uani 1 1 d .
C7 C 1.0359(4) 0.5766(3) 0.4204(2) 0.0256(7) Uani 1 1 d .
C8 C 1.1785(4) 0.5094(3) 0.4702(2) 0.0275(7) Uani 1 1 d .
H8 H 1.2997 0.5151 0.4500 0.033 Uiso 1 1 calc R
C9 C 0.6888(5) 0.6328(3) 0.4008(2) 0.0295(7) Uani 1 1 d .
C10 C 1.0845(4) 0.6633(3) 0.3393(2) 0.0266(7) Uani 1 1 d .
C11 C 0.7915(6) 0.0377(4) 0.2633(3) 0.0470(10) Uani 1 1 d .
H11 H 0.8417 -0.0136 0.2222 0.056 Uiso 1 1 calc R
C12 C 0.7129(6) 0.1588(4) 0.2360(3) 0.0480(10) Uani 1 1 d .
C13 C 0.6938(7) 0.2176(4) 0.1403(3) 0.0611(13) Uani 1 1 d .
H13 H 0.7448 0.1643 0.0963 0.073 Uiso 1 1 calc R
C14 C 0.7441(7) 0.3558(4) 0.1280(3) 0.0556(12) Uani 1 1 d .
C15 C 0.7607(8) 0.4082(5) 0.0306(3) 0.0742(16) Uani 1 1 d .
H15A H 0.7502 0.4996 0.0235 0.111 Uiso 1 1 calc R
H15B H 0.6639 0.3821 -0.0005 0.111 Uiso 1 1 calc R
H15C H 0.8786 0.3758 0.0075 0.111 Uiso 1 1 calc R
C16 C 0.9098(7) 0.3832(4) 0.1758(3) 0.0622(13) Uani 1 1 d .
H16A H 1.0207 0.3401 0.1530 0.093 Uiso 1 1 calc R
H16B H 0.8961 0.3535 0.2376 0.093 Uiso 1 1 calc R
H16C H 0.9171 0.4735 0.1671 0.093 Uiso 1 1 calc R
C17 C 0.4887(7) 0.2773(4) 0.1298(3) 0.0592(12) Uani 1 1 d .
H17A H 0.4489 0.2966 0.0694 0.071 Uiso 1 1 calc R
H17B H 0.4010 0.2315 0.1673 0.071 Uiso 1 1 calc R
C18 C 0.5507(7) 0.3912(4) 0.1670(3) 0.0620(13) Uani 1 1 d .
H18 H 0.4896 0.4748 0.1416 0.074 Uiso 1 1 calc R
C19 C 0.5465(7) 0.3663(4) 0.2673(3) 0.0577(12) Uani 1 1 d .
H19A H 0.6112 0.4284 0.2900 0.069 Uiso 1 1 calc R
H19B H 0.4196 0.3755 0.2893 0.069 Uiso 1 1 calc R
C20 C 0.6372(5) 0.2337(4) 0.2988(3) 0.0447(10) Uani 1 1 d .
C21 C 0.6466(5) 0.1828(3) 0.3882(3) 0.0410(9) Uani 1 1 d .
H21 H 0.5976 0.2317 0.4308 0.049 Uiso 1 1 calc R
C22 C 0.7291(5) 0.0599(3) 0.4125(2) 0.0357(8) Uani 1 1 d .
C23 C 0.7512(5) -0.0049(3) 0.5037(2) 0.0356(8) Uani 1 1 d .
C24 C 0.6996(5) 0.0548(4) 0.5757(3) 0.0457(10) Uani 1 1 d .
H24 H 0.6459 0.1393 0.5689 0.055 Uiso 1 1 calc R
C25 C 0.7290(6) -0.0130(4) 0.6578(3) 0.0539(11) Uani 1 1 d .
H25 H 0.6952 0.0247 0.7078 0.065 Uiso 1 1 calc R
C26 C 0.8090(6) -0.1373(4) 0.6655(3) 0.0504(10) Uani 1 1 d .
H26 H 0.8309 -0.1849 0.7206 0.060 Uiso 1 1 calc R
C27 C 0.8557(6) -0.1896(4) 0.5904(3) 0.0491(10) Uani 1 1 d .
H27 H 0.9095 -0.2740 0.5961 0.059 Uiso 1 1 calc R
N1 N 0.7963(4) -0.0074(3) 0.3491(2) 0.0403(8) Uani 1 1 d .
H1 H 0.8458 -0.0844 0.3644 0.048 Uiso 1 1 calc R
N2 N 0.8287(5) -0.1271(3) 0.5102(2) 0.0430(8) Uani 1 1 d .
O1 O 0.9405(3) 0.8723(3) 0.0920(2) 0.0500(7) Uani 1 1 d .
H1A H 1.0310 0.8095 0.1217 0.075 Uiso 1 1 d R
O2 O 0.7913(4) 0.7061(3) 0.0863(2) 0.0651(9) Uani 1 1 d .
O4 O 0.2760(3) 0.7610(2) 0.15053(16) 0.0403(6) Uani 1 1 d .
O5 O 0.5472(3) 0.6693(3) 0.43730(17) 0.0471(7) Uani 1 1 d .
O6 O 0.7148(4) 0.6405(3) 0.31609(16) 0.0507(8) Uani 1 1 d .
H6A H 0.6003 0.6731 0.2879 0.076 Uiso 1 1 d R
O7 O 1.0264(4) 0.7747(2) 0.32660(17) 0.0482(7) Uani 1 1 d .
H8A H 1.2042 0.6611 0.2312 0.072 Uiso 1 1 d R

loop_
_atom_site_aniso_label
_atom_site_aniso_U_11
_atom_site_aniso_U_22
_atom_site_aniso_U_33
_atom_site_aniso_U_23
_atom_site_aniso_U_13
_atom_site_aniso_U_12
O3 0.0543(18) 0.0560(17) 0.0372(15) 0.0169(13) -0.0171(13) -0.0102(14)
O8 0.0455(15) 0.0315(13) 0.0344(13) 0.0115(11) 0.0172(11) 0.0093(11)
C2 0.0224(16) 0.0269(17) 0.0248(16) 0.0029(13) -0.0032(13) -0.0031(13)
C1 0.0274(17) 0.0249(16) 0.0249(16) 0.0019(13) -0.0047(13) -0.0004(13)
C3 0.0173(16) 0.0343(18) 0.0326(18) 0.0025(14) -0.0002(13) -0.0013(14)
C4 0.0258(18) 0.0316(19) 0.0303(18) 0.0022(14) -0.0014(14) 0.0046(14)
C5 0.0217(17) 0.0349(18) 0.0264(17) 0.0023(14) -0.0012(14) 0.0089(14)
C6 0.0248(17) 0.0227(16) 0.0282(17) -0.0010(13) 0.0000(13) -0.0006(13)
C7 0.0279(17) 0.0201(15) 0.0267(17) -0.0010(13) 0.0003(13) 0.0023(13)
C8 0.0223(16) 0.0266(16) 0.0309(17) 0.0008(14) 0.0054(13) -0.0002(13)
C9 0.0276(18) 0.0262(17) 0.0317(18) 0.0061(14) -0.0054(14) -0.0017(14)
C10 0.0228(17) 0.0252(17) 0.0290(17) 0.0013(14) 0.0018(13) 0.0008(13)
C11 0.058(3) 0.032(2) 0.049(2) -0.0072(18) 0.006(2) 0.0042(18)
C12 0.059(3) 0.033(2) 0.049(2) -0.0037(18) 0.003(2) 0.0033(18)
C13 0.083(4) 0.045(2) 0.052(3) -0.010(2) -0.003(2) 0.007(2)
C14 0.078(3) 0.034(2) 0.048(2) 0.0007(18) -0.004(2) 0.012(2)
C15 0.111(5) 0.048(3) 0.055(3) 0.004(2) 0.005(3) 0.010(3)
C16 0.065(3) 0.045(2) 0.071(3) 0.007(2) -0.010(2) -0.004(2)
C17 0.063(3) 0.062(3) 0.050(3) 0.001(2) -0.020(2) -0.002(2)
C18 0.073(3) 0.049(3) 0.056(3) -0.001(2) -0.009(2) 0.017(2)
C19 0.069(3) 0.039(2) 0.058(3) -0.005(2) 0.001(2) 0.020(2)
C20 0.043(2) 0.035(2) 0.055(2) -0.0084(18) 0.0005(19) 0.0037(17)
C21 0.038(2) 0.036(2) 0.048(2) -0.0052(17) 0.0008(17) 0.0013(16)
C22 0.0298(19) 0.0309(18) 0.046(2) -0.0055(16) -0.0004(16) -0.0033(15)
C23 0.0265(18) 0.0346(19) 0.045(2) -0.0020(16) -0.0007(15) -0.0043(15)
C24 0.043(2) 0.042(2) 0.051(2) -0.0078(19) -0.0047(19) 0.0030(18)
C25 0.048(3) 0.066(3) 0.046(2) -0.012(2) -0.0006(19) 0.000(2)
C26 0.045(2) 0.059(3) 0.043(2) 0.005(2) -0.0071(18) -0.002(2)
C27 0.051(3) 0.038(2) 0.055(3) 0.0015(19) -0.004(2) 0.0004(19)
N1 0.0468(19) 0.0258(15) 0.0450(19) 0.0002(14) 0.0021(15) 0.0018(14)
N2 0.0461(19) 0.0335(17) 0.0461(19) 0.0009(14) -0.0025(15) 0.0013(14)
O1 0.0241(13) 0.0419(15) 0.078(2) 0.0132(14) -0.0176(13) -0.0009(11)
O2 0.0496(18) 0.0293(16) 0.112(3) 0.0022(16) -0.0217(18) 0.0052(13)
O4 0.0250(13) 0.0509(15) 0.0387(14) 0.0175(12) -0.0007(10) -0.0086(12)
O5 0.0296(14) 0.0572(17) 0.0459(16) 0.0057(13) -0.0005(12) 0.0129(12)
O6 0.0410(16) 0.072(2) 0.0308(14) 0.0069(13) -0.0082(11) 0.0116(14)
O7 0.0633(18) 0.0245(13) 0.0472(16) 0.0087(11) 0.0176(13) 0.0102(12)

loop_
_atom_type_symbol
_atom_type_description
_atom_type_scat_dispersion_real
_atom_type_scat_dispersion_imag
_atom_type_scat_source
C C 0.0033 0.0016 'International Tables Vol C Tables 4.2.6.8 and 6.1.1.4'
H H 0.0000 0.0000 'International Tables Vol C Tables 4.2.6.8 and 6.1.1.4'
N N 0.0061 0.0033 'International Tables Vol C Tables 4.2.6.8 and 6.1.1.4'
O O 0.0106 0.0060 'International Tables Vol C Tables 4.2.6.8 and 6.1.1.4'

loop_
_geom_angle_atom_site_label_1
_geom_angle_atom_site_label_2
_geom_angle_atom_site_label_3
_geom_angle
_geom_angle_site_symmetry_1
_geom_angle_site_symmetry_3
C10 O8 H8A 109.4 . .
C3 C2 C1 118.2(3) . .
C3 C2 C5 120.1(3) . .
C1 C2 C5 121.6(3) . .
C3 C1 C2 120.2(3) 2_675 .
C3 C1 C4 118.3(3) 2_675 .
C2 C1 C4 121.3(3) . .
C1 C3 C2 121.6(3) 2_675 .
C1 C3 H3 119.2 2_675 .
C2 C3 H3 119.2 . .
O2 C4 O1 124.4(3) . .
O2 C4 C1 124.1(3) . .
O1 C4 C1 111.5(3) . .
O3 C5 O4 126.2(3) . .
O3 C5 C2 116.2(3) . .
O4 C5 C2 117.6(3) . .
C8 C6 C7 119.3(3) 2_766 .
C8 C6 C9 117.4(3) 2_766 .
C7 C6 C9 123.3(3) . .
C8 C7 C6 118.8(3) . .
C8 C7 C10 118.0(3) . .
C6 C7 C10 123.0(3) . .
C7 C8 C6 121.9(3) . 2_766
C7 C8 H8 119.1 . .
C6 C8 H8 119.1 2_766 .
O5 C9 O6 125.2(3) . .
O5 C9 C6 122.3(3) . .
O6 C9 C6 112.5(3) . .
O7 C10 O8 124.1(3) . .
O7 C10 C7 122.6(3) . .
O8 C10 C7 113.2(3) . .
N1 C11 C12 119.9(4) . .
N1 C11 H11 120.1 . .
C12 C11 H11 120.1 . .
C11 C12 C20 119.1(4) . .
C11 C12 C13 124.2(4) . .
C20 C12 C13 116.7(4) . .
C12 C13 C14 109.8(4) . .
C12 C13 C17 106.3(4) . .
C14 C13 C17 86.8(3) . .
C12 C13 H13 116.6 . .
C14 C13 H13 116.6 . .
C17 C13 H13 116.6 . .
C16 C14 C15 109.7(4) . .
C16 C14 C18 118.0(4) . .
C15 C14 C18 112.3(4) . .
C16 C14 C13 118.5(4) . .
C15 C14 C13 110.7(4) . .
C18 C14 C13 85.9(4) . .
C14 C15 H15A 109.5 . .
C14 C15 H15B 109.5 . .
H15A C15 H15B 109.5 . .
C14 C15 H15C 109.5 . .
H15A C15 H15C 109.5 . .
H15B C15 H15C 109.5 . .
C14 C16 H16A 109.5 . .
C14 C16 H16B 109.5 . .
H16A C16 H16B 109.5 . .
C14 C16 H16C 109.5 . .
H16A C16 H16C 109.5 . .
H16B C16 H16C 109.5 . .
C18 C17 C13 85.3(3) . .
C18 C17 H17A 114.4 . .
C13 C17 H17A 114.4 . .
C18 C17 H17B 114.4 . .
C13 C17 H17B 114.4 . .
H17A C17 H17B 111.6 . .
C19 C18 C14 112.0(4) . .
C19 C18 C17 110.2(4) . .
C14 C18 C17 87.7(3) . .
C19 C18 H18 114.7 . .
C14 C18 H18 114.7 . .
C17 C18 H18 114.7 . .
C20 C19 C18 110.0(3) . .
C20 C19 H19A 109.7 . .
C18 C19 H19A 109.7 . .
C20 C19 H19B 109.7 . .
C18 C19 H19B 109.7 . .
H19A C19 H19B 108.2 . .
C12 C20 C21 119.1(3) . .
C12 C20 C19 118.4(4) . .
C21 C20 C19 122.5(4) . .
C22 C21 C20 119.7(4) . .
C22 C21 H21 120.2 . .
C20 C21 H21 120.2 . .
N1 C22 C21 118.2(3) . .
N1 C22 C23 116.3(3) . .
C21 C22 C23 125.5(3) . .
N2 C23 C24 123.0(4) . .
N2 C23 C22 114.2(3) . .
C24 C23 C22 122.8(3) . .
C25 C24 C23 118.4(4) . .
C25 C24 H24 120.8 . .
C23 C24 H24 120.8 . .
C24 C25 C26 119.3(4) . .
C24 C25 H25 120.3 . .
C26 C25 H25 120.3 . .
C27 C26 C25 118.6(4) . .
C27 C26 H26 120.7 . .
C25 C26 H26 120.7 . .
N2 C27 C26 123.7(4) . .
N2 C27 H27 118.2 . .
C26 C27 H27 118.2 . .
C11 N1 C22 124.1(3) . .
C11 N1 H1 118.0 . .
C22 N1 H1 118.0 . .
C27 N2 C23 117.1(3) . .
C4 O1 H1A 109.3 . .
C9 O6 H6A 109.0 . .

loop_
_geom_bond_atom_site_label_1
_geom_bond_atom_site_label_2
_geom_bond_distance
_geom_bond_site_symmetry_2
O3 C5 1.228(4) .
O8 C10 1.290(4) .
O8 H8A 0.9595 .
C2 C3 1.391(4) .
C2 C1 1.394(4) .
C2 C5 1.502(4) .
C1 C3 1.382(5) 2_675
C1 C4 1.504(4) .
C3 C1 1.382(5) 2_675
C3 H3 0.9300 .
C4 O2 1.179(4) .
C4 O1 1.314(4) .
C5 O4 1.249(4) .
C6 C8 1.387(4) 2_766
C6 C7 1.398(4) .
C6 C9 1.498(4) .
C7 C8 1.380(4) .
C7 C10 1.496(4) .
C8 C6 1.387(4) 2_766
C8 H8 0.9300 .
C9 O5 1.203(4) .
C9 O6 1.300(4) .
C10 O7 1.202(4) .
C11 N1 1.335(5) .
C11 C12 1.361(5) .
C11 H11 0.9300 .
C12 C20 1.396(5) .
C12 C13 1.516(6) .
C13 C14 1.546(6) .
C13 C17 1.557(7) .
C13 H13 0.9800 .
C14 C16 1.521(7) .
C14 C15 1.524(6) .
C14 C18 1.534(7) .
C15 H15A 0.9600 .
C15 H15B 0.9600 .
C15 H15C 0.9600 .
C16 H16A 0.9600 .
C16 H16B 0.9600 .
C16 H16C 0.9600 .
C17 C18 1.541(7) .
C17 H17A 0.9700 .
C17 H17B 0.9700 .
C18 C19 1.526(6) .
C18 H18 0.9800 .
C19 C20 1.507(5) .
C19 H19A 0.9700 .
C19 H19B 0.9700 .
C20 C21 1.401(6) .
C21 C22 1.380(5) .
C21 H21 0.9300 .
C22 N1 1.337(5) .
C22 C23 1.473(5) .
C23 N2 1.347(5) .
C23 C24 1.375(5) .
C24 C25 1.370(6) .
C24 H24 0.9300 .
C25 C26 1.372(6) .
C25 H25 0.9300 .
C26 C27 1.367(6) .
C26 H26 0.9300 .
C27 N2 1.323(5) .
C27 H27 0.9300 .
N1 H1 0.8600 .
O1 H1A 0.9600 .
O6 H6A 0.9600 .

loop_
_geom_torsion_atom_site_label_1
_geom_torsion_atom_site_label_2
_geom_torsion_atom_site_label_3
_geom_torsion_atom_site_label_4
_geom_torsion
_geom_torsion_site_symmetry_1
_geom_torsion_site_symmetry_4
C3 C2 C1 C3 -0.2(5) . 2_675
C5 C2 C1 C3 -176.0(3) . 2_675
C3 C2 C1 C4 -175.9(3) . .
C5 C2 C1 C4 8.3(5) . .
C1 C2 C3 C1 0.2(5) . 2_675
C5 C2 C3 C1 176.0(3) . 2_675
C3 C1 C4 O2 -127.5(4) 2_675 .
C2 C1 C4 O2 48.3(5) . .
C3 C1 C4 O1 51.1(4) 2_675 .
C2 C1 C4 O1 -133.0(3) . .
C3 C2 C5 O3 -131.3(3) . .
C1 C2 C5 O3 44.3(5) . .
C3 C2 C5 O4 46.1(5) . .
C1 C2 C5 O4 -138.2(3) . .
C8 C6 C7 C8 0.8(5) 2_766 .
C9 C6 C7 C8 -178.6(3) . .
C8 C6 C7 C10 -175.3(3) 2_766 .
C9 C6 C7 C10 5.2(5) . .
C6 C7 C8 C6 -0.8(5) . 2_766
C10 C7 C8 C6 175.5(3) . 2_766
C8 C6 C9 O5 32.5(5) 2_766 .
C7 C6 C9 O5 -148.1(3) . .
C8 C6 C9 O6 -144.7(3) 2_766 .
C7 C6 C9 O6 34.7(4) . .
C8 C7 C10 O7 -124.6(4) . .
C6 C7 C10 O7 51.6(5) . .
C8 C7 C10 O8 52.7(4) . .
C6 C7 C10 O8 -131.1(3) . .
N1 C11 C12 C20 -0.5(7) . .
N1 C11 C12 C13 -177.7(4) . .
C11 C12 C13 C14 -137.1(5) . .
C20 C12 C13 C14 45.7(6) . .
C11 C12 C13 C17 130.5(5) . .
C20 C12 C13 C17 -46.8(5) . .
C12 C13 C14 C16 41.5(6) . .
C17 C13 C14 C16 147.7(4) . .
C12 C13 C14 C15 169.5(4) . .
C17 C13 C14 C15 -84.3(4) . .
C12 C13 C14 C18 -78.2(4) . .
C17 C13 C14 C18 28.0(3) . .
C12 C13 C17 C18 81.8(4) . .
C14 C13 C17 C18 -27.8(3) . .
C16 C14 C18 C19 -37.6(5) . .
C15 C14 C18 C19 -166.7(4) . .
C13 C14 C18 C19 82.7(4) . .
C16 C14 C18 C17 -148.5(4) . .
C15 C14 C18 C17 82.4(4) . .
C13 C14 C18 C17 -28.3(3) . .
C13 C17 C18 C19 -84.6(4) . .
C13 C17 C18 C14 28.0(3) . .
C14 C18 C19 C20 -49.4(5) . .
C17 C18 C19 C20 46.6(5) . .
C11 C12 C20 C21 1.0(6) . .
C13 C12 C20 C21 178.3(4) . .
C11 C12 C20 C19 -178.5(4) . .
C13 C12 C20 C19 -1.1(6) . .
C18 C19 C20 C12 2.1(6) . .
C18 C19 C20 C21 -177.4(4) . .
C12 C20 C21 C22 -0.4(6) . .
C19 C20 C21 C22 179.0(4) . .
C20 C21 C22 N1 -0.6(5) . .
C20 C21 C22 C23 179.0(3) . .
N1 C22 C23 N2 -3.4(5) . .
C21 C22 C23 N2 177.0(4) . .
N1 C22 C23 C24 175.8(4) . .
C21 C22 C23 C24 -3.8(6) . .
N2 C23 C24 C25 0.3(6) . .
C22 C23 C24 C25 -178.8(4) . .
C23 C24 C25 C26 0.2(6) . .
C24 C25 C26 C27 -0.4(6) . .
C25 C26 C27 N2 0.2(7) . .
C12 C11 N1 C22 -0.6(6) . .
C21 C22 N1 C11 1.1(6) . .
C23 C22 N1 C11 -178.5(4) . .
C26 C27 N2 C23 0.2(6) . .
C24 C23 N2 C27 -0.5(6) . .
C22 C23 N2 C27 178.7(3) . .
